data_4089550
loop_
_publ_author_name
'Suseno, Sandy'
'Agapie, Theodor'

_publ_section_title
;
 Intramolecular Arene C-H to C-P Functionalization Mediated by Ni(II) and
 Pd(II).
;
_journal_issue 11
_journal_name_full Organometallics
_journal_page_first 3161
_journal_paper_doi 10.1021/om400424a
_journal_volume 32
_journal_year 2013
_chemical_formula_moiety 'C45 H62 Ni P3, C F3 O3 S, C4 H8 O'
_chemical_formula_sum 'C50 H70 F3 Ni O4 P3 S'
_chemical_formula_weight 975.23
_space_group_IT_number 14
_space_group_name_Hall '-P 2yn'
_space_group_name_H-M_alt 'P 1 21/n 1'
_symmetry_cell_setting monoclinic
_symmetry_space_group_name_Hall '-P 2yn'
_symmetry_space_group_name_H-M 'P 1 21/n 1'
_atom_sites_solution_hydrogens geom
_atom_sites_solution_primary direct
_atom_sites_solution_secondary difmap
_audit_creation_method SHELXL-97
_cell_angle_alpha 90.00
_cell_angle_beta 105.396(6)
_cell_angle_gamma 90.00
_cell_formula_units_Z 8
_cell_length_a 30.909(6)
_cell_length_b 9.6130(14)
_cell_length_c 33.956(6)
_cell_measurement_reflns_used 9877
_cell_measurement_temperature 100(2)
_cell_measurement_theta_max 23.37
_cell_measurement_theta_min 2.46
_cell_volume 9727(3)
_computing_cell_refinement 'Bruker SAINT'
_computing_data_collection 'Bruker APEX2'
_computing_data_reduction 'Bruker SAINT'
_computing_molecular_graphics 'Bruker SHELXTL'
_computing_publication_material 'Bruker SHELXTL'
_computing_structure_refinement 'SHELXL-97 (Sheldrick, 1997)'
_computing_structure_solution 'SHELXS-97 (Sheldrick, 1990)'
_diffrn_ambient_temperature 100(2)
_diffrn_measured_fraction_theta_full 0.840
_diffrn_measured_fraction_theta_max 0.817
_diffrn_measurement_device_type 'Bruker APEX-II CCD'
_diffrn_measurement_method '\f and \w scans'
_diffrn_radiation_monochromator graphite
_diffrn_radiation_source 'fine-focus sealed tube'
_diffrn_radiation_type MoK\a
_diffrn_radiation_wavelength 0.71073
_diffrn_reflns_av_R_equivalents 0.1416
_diffrn_reflns_av_sigmaI/netI 0.1392
_diffrn_reflns_limit_h_max 35
_diffrn_reflns_limit_h_min -35
_diffrn_reflns_limit_k_max 9
_diffrn_reflns_limit_k_min -11
_diffrn_reflns_limit_l_max 38
_diffrn_reflns_limit_l_min -38
_diffrn_reflns_number 92126
_diffrn_reflns_theta_full 25.00
_diffrn_reflns_theta_max 25.27
_diffrn_reflns_theta_min 1.81
_diffrn_standards_number 0
_exptl_absorpt_coefficient_mu 0.595
_exptl_absorpt_correction_T_max 1.0000
_exptl_absorpt_correction_T_min 0.8733
_exptl_absorpt_correction_type multi-scan
_exptl_absorpt_process_details sadabs
_exptl_crystal_colour orange
_exptl_crystal_density_diffrn 1.332
_exptl_crystal_density_method 'not measured'
_exptl_crystal_description blade
_exptl_crystal_F_000 4140
_exptl_crystal_size_max 0.20
_exptl_crystal_size_mid 0.07
_exptl_crystal_size_min 0.02
_refine_diff_density_max 1.846
_refine_diff_density_min -0.931
_refine_diff_density_rms 0.106
_refine_ls_extinction_method none
_refine_ls_goodness_of_fit_ref 1.311
_refine_ls_hydrogen_treatment constr
_refine_ls_matrix_type full
_refine_ls_number_parameters 1123
_refine_ls_number_reflns 14445
_refine_ls_number_restraints 0
_refine_ls_restrained_S_all 1.311
_refine_ls_R_factor_all 0.1653
_refine_ls_R_factor_gt 0.0769
_refine_ls_shift/su_max 0.002
_refine_ls_shift/su_mean 0.000
_refine_ls_structure_factor_coef Fsqd
_refine_ls_weighting_details 'calc w=1/[\s^2^(Fo^2^)+(0.0608P)^2^+0.0000P] where P=(Fo^2^+2Fc^2^)/3'
_refine_ls_weighting_scheme calc
_refine_ls_wR_factor_gt 0.1567
_refine_ls_wR_factor_ref 0.1799
_reflns_number_gt 7979
_reflns_number_total 14445
_reflns_threshold_expression >2sigma(I)
_cod_data_source_file sds35.cif
_cod_data_source_block sds35
_cod_depositor_comments
;
The following automatic conversions were performed:

data item '_symmetry_cell_setting' value 'Monoclinic' was changed to
'monoclinic' in accordance with the
/home/saulius/struct/COD-crude-data/automatic-downloads/DataCite-retrospective/ACS/depositions/lib/dictionaries/cif_core.dic
dictionary named 'cif_core.dic' version 2.4.2 last updated on
2011-04-26.

Automatic conversion script
Id: cif_fix_values 6909 2019-04-08 15:41:33Z antanas 

2020-06-08
Z value and formula fixed to values more according to usual
chemical conventions.                 miguel
;
_cod_original_formula_sum 'C100 H139 F6 Ni2 O8 P6 S2'
_cod_original_formula_weight 1950.47
_cod_original_formula_moiety 'C45 H61 Ni P3, C45 H62 Ni P3, 2(C F3 O3 S), 2(C4 H8 O)'
_cod_original_formula_units_Z 4
_cod_original_sg_symbol_H-M P2(1)/n
_cod_database_code 4089550

loop_
_symmetry_equiv_pos_as_xyz
'x, y, z'
'-x+1/2, y+1/2, -z+1/2'
'-x, -y, -z'
'x-1/2, -y-1/2, z-1/2'

loop_
_atom_site_label
_atom_site_type_symbol
_atom_site_fract_x
_atom_site_fract_y
_atom_site_fract_z
_atom_site_U_iso_or_equiv
_atom_site_adp_type
_atom_site_occupancy
_atom_site_symmetry_multiplicity
_atom_site_calc_flag
_atom_site_refinement_flags
Ni1 Ni 0.88523(3) 0.61350(8) 0.41588(3) 0.0250(3) Uani 1 1 d .
Ni2 Ni 0.38665(3) 0.26211(8) 0.40701(2) 0.0156(2) Uani 1 1 d .
C1 C 0.8890(2) 0.8196(6) 0.41830(18) 0.0167(16) Uani 1 1 d .
C2 C 0.9292(2) 0.7628(6) 0.41040(19) 0.0195(17) Uani 1 1 d .
H2B H 0.9507 0.7186 0.4320 0.023 Uiso 1 1 calc R
C3 C 0.9374(2) 0.7707(6) 0.37149(18) 0.0143(15) Uani 1 1 d .
C4 C 0.9056(2) 0.8291(6) 0.33816(19) 0.0172(16) Uani 1 1 d .
C5 C 0.8621(2) 0.8686(6) 0.3438(2) 0.0194(16) Uani 1 1 d .
C6 C 0.8557(2) 0.8649(6) 0.38256(19) 0.0163(16) Uani 1 1 d .
H6B H 0.8275 0.8944 0.3857 0.020 Uiso 1 1 calc R
C7 C 0.8898(2) 0.8833(6) 0.4590(2) 0.0218(17) Uani 1 1 d .
C8 C 0.9269(2) 0.9581(7) 0.4800(2) 0.0264(18) Uani 1 1 d .
H8B H 0.9516 0.9665 0.4686 0.032 Uiso 1 1 calc R
C9 C 0.9293(3) 1.0216(7) 0.5174(2) 0.0308(19) Uani 1 1 d .
H9B H 0.9551 1.0741 0.5308 0.037 Uiso 1 1 calc R
C10 C 0.8936(3) 1.0071(7) 0.5348(2) 0.034(2) Uani 1 1 d .
H10B H 0.8948 1.0487 0.5604 0.041 Uiso 1 1 calc R
C11 C 0.8565(3) 0.9318(7) 0.5144(2) 0.0308(19) Uani 1 1 d .
H11B H 0.8319 0.9242 0.5260 0.037 Uiso 1 1 calc R
C12 C 0.8539(2) 0.8657(7) 0.4768(2) 0.0250(18) Uani 1 1 d .
C13 C 0.8141(2) 0.7745(6) 0.4580(2) 0.0236(17) Uani 1 1 d .
H13C H 0.7964 0.8173 0.4323 0.028 Uiso 1 1 calc R
H13D H 0.7946 0.7679 0.4769 0.028 Uiso 1 1 calc R
C14 C 0.8456(3) 0.5170(7) 0.4984(2) 0.034(2) Uani 1 1 d .
H14B H 0.8215 0.5426 0.5118 0.040 Uiso 1 1 calc R
C15 C 0.8909(3) 0.5748(8) 0.5252(2) 0.054(3) Uani 1 1 d .
H15D H 0.8984 0.5287 0.5519 0.081 Uiso 1 1 calc R
H15E H 0.8882 0.6752 0.5289 0.081 Uiso 1 1 calc R
H15F H 0.9147 0.5570 0.5116 0.081 Uiso 1 1 calc R
C16 C 0.8475(3) 0.3567(7) 0.4962(2) 0.051(2) Uani 1 1 d .
H16D H 0.8704 0.3293 0.4824 0.076 Uiso 1 1 calc R
H16E H 0.8182 0.3211 0.4808 0.076 Uiso 1 1 calc R
H16F H 0.8553 0.3181 0.5239 0.076 Uiso 1 1 calc R
C17 C 0.7770(2) 0.5200(7) 0.4206(2) 0.0302(19) Uani 1 1 d .
H17B H 0.7830 0.4197 0.4163 0.036 Uiso 1 1 calc R
C18 C 0.7598(3) 0.5842(7) 0.3779(2) 0.039(2) Uani 1 1 d .
H18D H 0.7350 0.5279 0.3616 0.058 Uiso 1 1 calc R
H18E H 0.7842 0.5866 0.3644 0.058 Uiso 1 1 calc R
H18F H 0.7492 0.6791 0.3803 0.058 Uiso 1 1 calc R
C19 C 0.7416(3) 0.5223(8) 0.4442(2) 0.039(2) Uani 1 1 d .
H19D H 0.7329 0.6187 0.4475 0.059 Uiso 1 1 calc R
H19E H 0.7537 0.4800 0.4711 0.059 Uiso 1 1 calc R
H19F H 0.7152 0.4697 0.4291 0.059 Uiso 1 1 calc R
C20 C 0.9802(2) 0.7025(6) 0.36882(18) 0.0175(16) Uani 1 1 d .
C21 C 1.0208(2) 0.7732(7) 0.38055(19) 0.0216(17) Uani 1 1 d .
H21B H 1.0212 0.8674 0.3890 0.026 Uiso 1 1 calc R
C22 C 1.0611(2) 0.7091(7) 0.38013(19) 0.0268(18) Uani 1 1 d .
H22B H 1.0885 0.7593 0.3876 0.032 Uiso 1 1 calc R
C23 C 1.0603(2) 0.5711(7) 0.36872(19) 0.0240(17) Uani 1 1 d .
H23B H 1.0873 0.5257 0.3677 0.029 Uiso 1 1 calc R
C24 C 1.0204(2) 0.4997(7) 0.35881(18) 0.0250(18) Uani 1 1 d .
H24B H 1.0207 0.4045 0.3514 0.030 Uiso 1 1 calc R
C25 C 0.9798(2) 0.5600(7) 0.35906(18) 0.0201(17) Uani 1 1 d .
C26 C 0.9373(2) 0.4769(6) 0.34947(19) 0.0214(17) Uani 1 1 d .
H26C H 0.9427 0.3891 0.3363 0.026 Uiso 1 1 calc R
H26D H 0.9142 0.5294 0.3291 0.026 Uiso 1 1 calc R
C28 C 0.9817(3) 0.2213(8) 0.4148(3) 0.065(2) Uani 1 1 d .
H28A H 1.0040 0.1718 0.4361 0.098 Uiso 1 1 calc R
H28B H 0.9942 0.2413 0.3918 0.098 Uiso 1 1 calc R
H28C H 0.9548 0.1632 0.4055 0.098 Uiso 1 1 calc R
C29 C 0.9687(4) 0.3571(10) 0.4727(3) 0.101(3) Uani 1 1 d .
H29A H 0.9482 0.2827 0.4759 0.151 Uiso 1 1 calc R
H29B H 0.9592 0.4450 0.4824 0.151 Uiso 1 1 calc R
H29C H 0.9992 0.3346 0.4888 0.151 Uiso 1 1 calc R
C30 C 0.8773(4) 0.2871(9) 0.3676(3) 0.083(3) Uani 1 1 d .
H30B H 0.8965 0.2188 0.3577 0.100 Uiso 1 1 calc R
C31 C 0.8417(3) 0.3388(8) 0.3312(3) 0.065(2) Uani 1 1 d .
H31D H 0.8201 0.2641 0.3209 0.098 Uiso 1 1 calc R
H31E H 0.8556 0.3677 0.3098 0.098 Uiso 1 1 calc R
H31F H 0.8261 0.4182 0.3394 0.098 Uiso 1 1 calc R
C32 C 0.8567(4) 0.2120(10) 0.3985(4) 0.101(3) Uani 1 1 d .
H32D H 0.8424 0.2804 0.4124 0.151 Uiso 1 1 calc R
H32E H 0.8804 0.1630 0.4187 0.151 Uiso 1 1 calc R
H32F H 0.8342 0.1449 0.3841 0.151 Uiso 1 1 calc R
C33 C 0.8243(2) 0.9176(6) 0.30881(19) 0.0174(16) Uani 1 1 d .
C34 C 0.7803(2) 0.8866(6) 0.3083(2) 0.0221(17) Uani 1 1 d .
H34B H 0.7747 0.8343 0.3301 0.027 Uiso 1 1 calc R
C35 C 0.7441(3) 0.9302(7) 0.2764(2) 0.0302(19) Uani 1 1 d .
H35B H 0.7142 0.9074 0.2764 0.036 Uiso 1 1 calc R
C36 C 0.7527(3) 1.0076(7) 0.2449(2) 0.0328(19) Uani 1 1 d .
H36B H 0.7286 1.0397 0.2232 0.039 Uiso 1 1 calc R
C37 C 0.7967(3) 1.0380(7) 0.2452(2) 0.0272(18) Uani 1 1 d .
H37B H 0.8025 1.0910 0.2235 0.033 Uiso 1 1 calc R
C38 C 0.8322(2) 0.9922(6) 0.27649(19) 0.0161(16) Uani 1 1 d .
C39 C 0.8796(2) 1.0239(6) 0.27514(19) 0.0221(17) Uani 1 1 d .
H39C H 0.8916 1.1019 0.2939 0.026 Uiso 1 1 calc R
H39D H 0.8796 1.0527 0.2472 0.026 Uiso 1 1 calc R
C40 C 0.8980(2) 0.7439(6) 0.24943(18) 0.0180(16) Uani 1 1 d .
H40B H 0.8933 0.7938 0.2228 0.022 Uiso 1 1 calc R
C41 C 0.8535(2) 0.6729(6) 0.2492(2) 0.0255(18) Uani 1 1 d .
H41D H 0.8467 0.6009 0.2280 0.038 Uiso 1 1 calc R
H41E H 0.8294 0.7422 0.2436 0.038 Uiso 1 1 calc R
H41F H 0.8559 0.6303 0.2759 0.038 Uiso 1 1 calc R
C42 C 0.9350(2) 0.6338(6) 0.2514(2) 0.0226(17) Uani 1 1 d .
H42D H 0.9403 0.5817 0.2770 0.034 Uiso 1 1 calc R
H42E H 0.9628 0.6804 0.2500 0.034 Uiso 1 1 calc R
H42F H 0.9255 0.5696 0.2283 0.034 Uiso 1 1 calc R
C43 C 0.9719(2) 0.9315(6) 0.29282(19) 0.0193(16) Uani 1 1 d .
H43B H 0.9929 0.8526 0.3031 0.023 Uiso 1 1 calc R
C44 C 0.9854(2) 1.0550(6) 0.3227(2) 0.0298(19) Uani 1 1 d .
H44D H 1.0181 1.0666 0.3300 0.045 Uiso 1 1 calc R
H44E H 0.9757 1.0366 0.3474 0.045 Uiso 1 1 calc R
H44F H 0.9710 1.1401 0.3096 0.045 Uiso 1 1 calc R
C45 C 0.9766(2) 0.9746(7) 0.25050(19) 0.0264(18) Uani 1 1 d .
H45D H 0.9571 1.0545 0.2405 0.040 Uiso 1 1 calc R
H45E H 0.9679 0.8966 0.2314 0.040 Uiso 1 1 calc R
H45F H 1.0079 1.0001 0.2527 0.040 Uiso 1 1 calc R
C46 C 0.3958(2) 0.0575(6) 0.40941(18) 0.0143(16) Uani 1 1 d .
C47 C 0.4328(2) 0.1242(6) 0.39876(18) 0.0143(15) Uani 1 1 d .
H2A H 0.4542 0.1739 0.4192 0.017 Uiso 1 1 calc R
C48 C 0.4382(2) 0.1179(6) 0.35843(19) 0.0160(16) Uani 1 1 d .
C49 C 0.4067(2) 0.0513(6) 0.32721(19) 0.0145(15) Uani 1 1 d .
C50 C 0.3650(2) 0.0030(6) 0.33575(18) 0.0138(16) Uani 1 1 d .
C51 C 0.3614(2) 0.0067(6) 0.37549(19) 0.0151(16) Uani 1 1 d .
H6A H 0.3344 -0.0265 0.3805 0.018 Uiso 1 1 calc R
C52 C 0.4019(2) -0.0072(6) 0.45062(18) 0.0202(17) Uani 1 1 d .
C53 C 0.4420(3) -0.0750(6) 0.4690(2) 0.0264(18) Uani 1 1 d .
H8A H 0.4656 -0.0740 0.4559 0.032 Uiso 1 1 calc R
C54 C 0.4483(3) -0.1439(7) 0.5060(2) 0.043(2) Uani 1 1 d .
H9A H 0.4759 -0.1895 0.5179 0.051 Uiso 1 1 calc R
C55 C 0.4141(4) -0.1463(8) 0.5255(2) 0.050(3) Uani 1 1 d .
H10A H 0.4180 -0.1948 0.5505 0.060 Uiso 1 1 calc R
C56 C 0.3748(3) -0.0780(8) 0.5081(2) 0.042(2) Uani 1 1 d .
H11A H 0.3516 -0.0801 0.5217 0.051 Uiso 1 1 calc R
C57 C 0.3673(3) -0.0041(7) 0.4708(2) 0.0290(19) Uani 1 1 d .
C58 C 0.3260(2) 0.0792(7) 0.4559(2) 0.0297(19) Uani 1 1 d .
H13A H 0.3092 0.0801 0.4769 0.036 Uiso 1 1 calc R
H13B H 0.3067 0.0350 0.4310 0.036 Uiso 1 1 calc R
C59 C 0.2809(2) 0.3288(7) 0.4219(2) 0.0321(19) Uani 1 1 d .
H14A H 0.2835 0.4318 0.4191 0.038 Uiso 1 1 calc R
C60 C 0.2608(2) 0.2718(8) 0.3789(2) 0.035(2) Uani 1 1 d .
H15A H 0.2522 0.1742 0.3806 0.053 Uiso 1 1 calc R
H15B H 0.2830 0.2782 0.3631 0.053 Uiso 1 1 calc R
H15C H 0.2342 0.3262 0.3654 0.053 Uiso 1 1 calc R
C61 C 0.2487(3) 0.3047(9) 0.4488(2) 0.050(2) Uani 1 1 d .
H16A H 0.2207 0.3557 0.4374 0.075 Uiso 1 1 calc R
H16B H 0.2626 0.3380 0.4765 0.075 Uiso 1 1 calc R
H16C H 0.2422 0.2051 0.4496 0.075 Uiso 1 1 calc R
C62 C 0.3568(2) 0.3401(7) 0.4957(2) 0.0278(19) Uani 1 1 d .
H17A H 0.3376 0.3008 0.5125 0.033 Uiso 1 1 calc R
C63 C 0.4057(3) 0.3010(7) 0.5163(2) 0.035(2) Uani 1 1 d .
H18A H 0.4253 0.3410 0.5008 0.052 Uiso 1 1 calc R
H18B H 0.4088 0.1995 0.5170 0.052 Uiso 1 1 calc R
H18C H 0.4142 0.3375 0.5443 0.052 Uiso 1 1 calc R
C64 C 0.3520(3) 0.4975(7) 0.4953(2) 0.040(2) Uani 1 1 d .
H19A H 0.3626 0.5332 0.5232 0.061 Uiso 1 1 calc R
H19B H 0.3204 0.5225 0.4841 0.061 Uiso 1 1 calc R
H19C H 0.3699 0.5381 0.4783 0.061 Uiso 1 1 calc R
C65 C 0.4794(2) 0.1958(6) 0.35421(18) 0.0157(16) Uani 1 1 d .
C66 C 0.5207(2) 0.1313(7) 0.36336(19) 0.0237(17) Uani 1 1 d .
H21A H 0.5226 0.0354 0.3704 0.028 Uiso 1 1 calc R
C67 C 0.5600(2) 0.2028(7) 0.3626(2) 0.0276(18) Uani 1 1 d .
H22A H 0.5880 0.1561 0.3680 0.033 Uiso 1 1 calc R
C68 C 0.5567(3) 0.3440(7) 0.3537(2) 0.0309(19) Uani 1 1 d .
H23A H 0.5827 0.3954 0.3531 0.037 Uiso 1 1 calc R
C69 C 0.5156(2) 0.4093(7) 0.34589(19) 0.0226(17) Uani 1 1 d .
H24A H 0.5142 0.5061 0.3401 0.027 Uiso 1 1 calc R
C70 C 0.4764(2) 0.3404(6) 0.34613(18) 0.0180(17) Uani 1 1 d .
C71 C 0.4328(2) 0.4177(6) 0.33859(19) 0.0206(17) Uani 1 1 d .
H26A H 0.4101 0.3650 0.3179 0.025 Uiso 1 1 calc R
H26B H 0.4367 0.5085 0.3262 0.025 Uiso 1 1 calc R
C72 C 0.3685(2) 0.5901(6) 0.3597(2) 0.0251(18) Uani 1 1 d .
H27A H 0.3852 0.6645 0.3493 0.030 Uiso 1 1 calc R
C73 C 0.3325(2) 0.5319(7) 0.3234(2) 0.035(2) Uani 1 1 d .
H73A H 0.3188 0.4493 0.3320 0.052 Uiso 1 1 calc R
H73B H 0.3463 0.5064 0.3015 0.052 Uiso 1 1 calc R
H73C H 0.3094 0.6026 0.3133 0.052 Uiso 1 1 calc R
C74 C 0.3471(3) 0.6558(7) 0.3909(2) 0.038(2) Uani 1 1 d .
H74A H 0.3229 0.7187 0.3769 0.057 Uiso 1 1 calc R
H74B H 0.3698 0.7082 0.4110 0.057 Uiso 1 1 calc R
H74C H 0.3347 0.5825 0.4048 0.057 Uiso 1 1 calc R
C75 C 0.4527(2) 0.5473(6) 0.42123(19) 0.0215(17) Uani 1 1 d .
H30A H 0.4375 0.5844 0.4417 0.026 Uiso 1 1 calc R
C76 C 0.4890(2) 0.4487(6) 0.4447(2) 0.0253(17) Uani 1 1 d .
H31A H 0.5047 0.4078 0.4259 0.038 Uiso 1 1 calc R
H31B H 0.4753 0.3745 0.4570 0.038 Uiso 1 1 calc R
H31C H 0.5104 0.5002 0.4662 0.038 Uiso 1 1 calc R
C77 C 0.4731(2) 0.6734(6) 0.4054(2) 0.0312(19) Uani 1 1 d .
H32A H 0.4941 0.7202 0.4283 0.047 Uiso 1 1 calc R
H32B H 0.4492 0.7381 0.3921 0.047 Uiso 1 1 calc R
H32C H 0.4892 0.6427 0.3857 0.047 Uiso 1 1 calc R
C78 C 0.3264(2) -0.0501(6) 0.30305(18) 0.0164(16) Uani 1 1 d .
C79 C 0.2823(2) -0.0262(6) 0.30503(19) 0.0166(16) Uani 1 1 d .
H34A H 0.2770 0.0285 0.3266 0.020 Uiso 1 1 calc R
C80 C 0.2464(2) -0.0812(6) 0.2761(2) 0.0248(18) Uani 1 1 d .
H35A H 0.2167 -0.0633 0.2777 0.030 Uiso 1 1 calc R
C81 C 0.2533(2) -0.1629(6) 0.2444(2) 0.0228(17) Uani 1 1 d .
H36A H 0.2286 -0.2042 0.2252 0.027 Uiso 1 1 calc R
C82 C 0.2963(2) -0.1831(6) 0.24142(19) 0.0183(17) Uani 1 1 d .
H37A H 0.3009 -0.2360 0.2192 0.022 Uiso 1 1 calc R
C83 C 0.3333(2) -0.1284(6) 0.26985(18) 0.0136(15) Uani 1 1 d .
C84 C 0.3797(2) -0.1535(6) 0.26662(19) 0.0174(16) Uani 1 1 d .
H39A H 0.3784 -0.1833 0.2384 0.021 Uiso 1 1 calc R
H39B H 0.3933 -0.2299 0.2854 0.021 Uiso 1 1 calc R
C85 C 0.4711(2) -0.0578(6) 0.28153(18) 0.0178(16) Uani 1 1 d .
H40A H 0.4919 0.0224 0.2911 0.021 Uiso 1 1 calc R
C86 C 0.4859(2) -0.1766(6) 0.3120(2) 0.0246(17) Uani 1 1 d .
H41A H 0.4685 -0.2603 0.3016 0.037 Uiso 1 1 calc R
H41B H 0.4807 -0.1503 0.3383 0.037 Uiso 1 1 calc R
H41C H 0.5179 -0.1953 0.3157 0.037 Uiso 1 1 calc R
C87 C 0.4755(2) -0.1022(6) 0.23870(19) 0.0232(17) Uani 1 1 d .
H42A H 0.5067 -0.1278 0.2407 0.035 Uiso 1 1 calc R
H42B H 0.4667 -0.0246 0.2195 0.035 Uiso 1 1 calc R
H42C H 0.4560 -0.1822 0.2289 0.035 Uiso 1 1 calc R
C88 C 0.3969(2) 0.1274(6) 0.23786(19) 0.0189(16) Uani 1 1 d .
H43A H 0.3927 0.0757 0.2115 0.023 Uiso 1 1 calc R
C89 C 0.3514(2) 0.1937(6) 0.2373(2) 0.0279(19) Uani 1 1 d .
H44A H 0.3534 0.2385 0.2636 0.042 Uiso 1 1 calc R
H44B H 0.3282 0.1214 0.2324 0.042 Uiso 1 1 calc R
H44C H 0.3435 0.2633 0.2154 0.042 Uiso 1 1 calc R
C90 C 0.4323(2) 0.2381(6) 0.23890(19) 0.0233(17) Uani 1 1 d .
H45A H 0.4228 0.2971 0.2146 0.035 Uiso 1 1 calc R
H45B H 0.4609 0.1933 0.2393 0.035 Uiso 1 1 calc R
H45C H 0.4360 0.2953 0.2635 0.035 Uiso 1 1 calc R
C91 C 0.1263(3) 0.2043(7) 0.3600(2) 0.033(2) Uani 1 1 d .
C92 C 0.6215(4) 0.7595(10) 0.3741(3) 0.059(3) Uani 1 1 d .
C93 C 0.6838(4) 0.2097(11) 0.3662(4) 0.094(4) Uani 1 1 d .
H47C H 0.6586 0.1628 0.3465 0.112 Uiso 1 1 calc R
H47D H 0.6818 0.3108 0.3605 0.112 Uiso 1 1 calc R
C94 C 0.7262(3) 0.1556(13) 0.3624(3) 0.086(4) Uani 1 1 d .
H48D H 0.7477 0.2326 0.3630 0.103 Uiso 1 1 calc R
H48C H 0.7219 0.1046 0.3363 0.103 Uiso 1 1 calc R
C95 C 0.7433(4) 0.0611(9) 0.3974(3) 0.071(3) Uani 1 1 d .
H49D H 0.7765 0.0668 0.4069 0.086 Uiso 1 1 calc R
H49C H 0.7348 -0.0362 0.3893 0.086 Uiso 1 1 calc R
C96 C 0.7227(6) 0.1064(18) 0.4307(5) 0.156(7) Uani 1 1 d .
H50C H 0.7151 0.0251 0.4454 0.188 Uiso 1 1 calc R
H50D H 0.7434 0.1679 0.4504 0.188 Uiso 1 1 calc R
C101 C 0.2305(7) 0.8354(12) 0.4075(5) 0.234(13) Uani 1 1 d .
H10C H 0.2573 0.8767 0.4013 0.280 Uiso 1 1 calc R
H10D H 0.2087 0.9107 0.4075 0.280 Uiso 1 1 calc R
C102 C 0.2419(7) 0.7740(11) 0.4432(5) 0.185(9) Uani 1 1 d .
H10E H 0.2253 0.8177 0.4612 0.222 Uiso 1 1 calc R
H10F H 0.2743 0.7886 0.4558 0.222 Uiso 1 1 calc R
C103 C 0.2333(4) 0.6378(10) 0.4409(3) 0.070(3) Uani 1 1 d .
H10G H 0.2277 0.6017 0.4664 0.084 Uiso 1 1 calc R
H10H H 0.2580 0.5843 0.4345 0.084 Uiso 1 1 calc R
C104 C 0.1930(4) 0.6358(12) 0.4073(4) 0.126(6) Uani 1 1 d .
H10I H 0.1678 0.6827 0.4147 0.152 Uiso 1 1 calc R
H10J H 0.1841 0.5395 0.3983 0.152 Uiso 1 1 calc R
F1 F 0.08676(14) 0.2235(4) 0.36813(13) 0.0469(12) Uani 1 1 d .
F2 F 0.13664(14) 0.3252(4) 0.34433(13) 0.0432(12) Uani 1 1 d .
F3 F 0.15663(15) 0.1848(4) 0.39543(13) 0.0411(11) Uani 1 1 d .
F4 F 0.58506(17) 0.6977(5) 0.37699(14) 0.0682(15) Uani 1 1 d .
F5 F 0.65460(19) 0.7421(7) 0.40321(15) 0.0851(19) Uani 1 1 d .
O1 O 0.16919(17) 0.0601(5) 0.31955(15) 0.0438(14) Uani 1 1 d .
O2 O 0.09030(17) 0.1033(4) 0.28915(14) 0.0344(13) Uani 1 1 d .
O3 O 0.11287(19) -0.0538(4) 0.34678(15) 0.0466(15) Uani 1 1 d .
O4 O 0.5896(2) 0.7806(7) 0.29475(18) 0.0708(19) Uani 1 1 d .
O5 O 0.6699(2) 0.8121(7) 0.32439(19) 0.0722(19) Uani 1 1 d .
O7 O 0.6814(4) 0.1830(11) 0.4084(3) 0.130(4) Uani 1 1 d .
P1 P 0.83185(7) 0.59749(17) 0.44724(6) 0.0252(5) Uani 1 1 d .
P2 P 0.91361(8) 0.43188(18) 0.39279(6) 0.0354(6) Uani 1 1 d .
P3 P 0.91503(6) 0.87354(16) 0.28979(5) 0.0165(4) Uani 1 1 d .
P4 P 0.33834(6) 0.26244(18) 0.44372(5) 0.0219(5) Uani 1 1 d .
P5 P 0.40890(6) 0.45210(16) 0.38289(5) 0.0182(4) Uani 1 1 d .
P6 P 0.41456(6) -0.00030(16) 0.27903(5) 0.0159(4) Uani 1 1 d .
S1 S 0.12477(7) 0.06135(16) 0.32470(6) 0.0259(5) Uani 1 1 d .
S2 S 0.62841(8) 0.7572(3) 0.32367(7) 0.0596(7) Uani 1 1 d .
O6 O 0.6353(3) 0.5892(6) 0.3244(2) 0.105(3) Uani 1 1 d .
F6 F 0.6093(3) 0.9021(7) 0.3785(2) 0.140(3) Uani 1 1 d .
C27 C 0.9681(4) 0.3691(9) 0.4337(3) 0.083(3) Uani 1 1 d .
O9 O 0.2083(6) 0.7189(15) 0.3735(3) 0.261(9) Uani 1 1 d .

loop_
_atom_site_aniso_label
_atom_site_aniso_U_11
_atom_site_aniso_U_22
_atom_site_aniso_U_33
_atom_site_aniso_U_23
_atom_site_aniso_U_13
_atom_site_aniso_U_12
Ni1 0.0380(7) 0.0170(5) 0.0273(6) 0.0063(4) 0.0212(5) 0.0106(4)
Ni2 0.0188(6) 0.0125(4) 0.0167(5) -0.0007(4) 0.0070(4) -0.0005(4)
C1 0.026(5) 0.015(3) 0.009(4) 0.001(3) 0.005(4) 0.003(3)
C2 0.029(5) 0.017(4) 0.016(4) 0.011(3) 0.011(4) 0.011(3)
C3 0.017(4) 0.011(3) 0.014(4) 0.001(3) 0.003(3) 0.005(3)
C4 0.023(5) 0.015(3) 0.017(4) -0.007(3) 0.012(4) 0.001(3)
C5 0.020(5) 0.017(4) 0.024(4) 0.004(3) 0.012(4) -0.001(3)
C6 0.018(4) 0.013(3) 0.021(4) -0.005(3) 0.011(4) 0.000(3)
C7 0.027(5) 0.019(4) 0.019(4) 0.008(3) 0.005(4) 0.012(3)
C8 0.023(5) 0.033(4) 0.024(5) 0.006(4) 0.006(4) 0.004(4)
C9 0.036(5) 0.030(4) 0.024(5) -0.004(4) 0.003(4) 0.003(4)
C10 0.049(6) 0.038(4) 0.015(4) -0.004(4) 0.007(4) 0.009(4)
C11 0.037(6) 0.035(4) 0.023(5) -0.001(4) 0.015(4) 0.009(4)
C12 0.032(5) 0.028(4) 0.016(4) 0.006(3) 0.009(4) 0.009(4)
C13 0.025(5) 0.026(4) 0.024(4) -0.002(3) 0.013(4) 0.008(3)
C14 0.041(6) 0.042(5) 0.026(5) 0.015(4) 0.022(4) 0.006(4)
C15 0.057(7) 0.053(5) 0.048(6) 0.035(4) 0.009(5) 0.010(5)
C16 0.071(7) 0.035(5) 0.057(6) 0.026(4) 0.036(5) 0.022(4)
C17 0.041(5) 0.018(4) 0.033(5) -0.004(3) 0.013(4) 0.009(3)
C18 0.051(6) 0.036(5) 0.030(5) 0.000(4) 0.012(4) 0.003(4)
C19 0.042(6) 0.042(5) 0.036(5) 0.002(4) 0.013(4) -0.003(4)
C20 0.022(5) 0.022(4) 0.007(4) 0.005(3) 0.003(3) 0.006(3)
C21 0.023(5) 0.027(4) 0.016(4) 0.005(3) 0.006(4) 0.004(4)
C22 0.020(5) 0.048(5) 0.013(4) 0.002(3) 0.005(4) 0.002(4)
C23 0.021(5) 0.036(5) 0.015(4) -0.002(3) 0.006(4) 0.011(4)
C24 0.033(5) 0.032(4) 0.012(4) -0.001(3) 0.010(4) 0.010(4)
C25 0.015(5) 0.038(4) 0.007(4) 0.003(3) 0.002(3) 0.010(4)
C26 0.026(5) 0.021(4) 0.019(4) 0.004(3) 0.010(4) 0.012(3)
C28 0.097(6) 0.038(4) 0.076(5) -0.013(3) 0.049(5) 0.013(4)
C29 0.132(8) 0.059(5) 0.131(8) -0.024(5) 0.070(7) 0.011(5)
C30 0.139(7) 0.065(5) 0.086(5) 0.053(4) 0.101(5) 0.073(5)
C31 0.097(6) 0.038(4) 0.076(5) -0.013(3) 0.049(5) 0.013(4)
C32 0.132(8) 0.059(5) 0.131(8) -0.024(5) 0.070(7) 0.011(5)
C33 0.020(5) 0.016(4) 0.016(4) -0.001(3) 0.004(4) 0.011(3)
C34 0.024(5) 0.023(4) 0.024(4) 0.006(3) 0.014(4) 0.009(3)
C35 0.027(5) 0.034(4) 0.032(5) 0.006(4) 0.012(4) 0.010(4)
C36 0.026(5) 0.046(5) 0.027(5) 0.010(4) 0.007(4) 0.014(4)
C37 0.033(5) 0.028(4) 0.028(5) 0.009(3) 0.021(4) 0.008(4)
C38 0.014(4) 0.018(3) 0.016(4) 0.006(3) 0.004(4) 0.006(3)
C39 0.032(5) 0.021(4) 0.014(4) 0.007(3) 0.008(4) 0.010(3)
C40 0.017(4) 0.026(4) 0.010(4) 0.000(3) 0.004(3) -0.004(3)
C41 0.024(5) 0.025(4) 0.027(4) -0.012(3) 0.005(4) -0.003(3)
C42 0.023(5) 0.021(4) 0.026(4) -0.009(3) 0.010(4) -0.005(3)
C43 0.018(4) 0.018(4) 0.023(4) -0.004(3) 0.007(3) 0.000(3)
C44 0.037(5) 0.015(4) 0.039(5) -0.001(3) 0.013(4) -0.006(3)
C45 0.023(5) 0.031(4) 0.030(5) 0.002(3) 0.015(4) -0.003(3)
C46 0.016(4) 0.009(3) 0.017(4) 0.001(3) 0.004(4) 0.003(3)
C47 0.013(4) 0.014(3) 0.014(4) -0.006(3) -0.001(3) -0.003(3)
C48 0.016(4) 0.014(3) 0.020(4) 0.002(3) 0.008(4) 0.008(3)
C49 0.016(4) 0.010(3) 0.018(4) 0.003(3) 0.004(3) 0.000(3)
C50 0.016(4) 0.007(3) 0.017(4) 0.001(3) 0.002(4) 0.001(3)
C51 0.014(4) 0.008(3) 0.025(4) 0.002(3) 0.007(4) 0.001(3)
C52 0.035(5) 0.014(3) 0.010(4) -0.006(3) 0.004(4) -0.012(3)
C53 0.030(5) 0.019(4) 0.022(4) 0.001(3) -0.006(4) -0.004(4)
C54 0.059(7) 0.019(4) 0.038(6) 0.013(4) -0.009(5) -0.003(4)
C55 0.081(8) 0.044(5) 0.017(5) 0.015(4) 0.001(5) -0.018(5)
C56 0.074(7) 0.036(5) 0.019(5) -0.002(4) 0.017(5) -0.026(5)
C57 0.038(5) 0.027(4) 0.023(5) -0.006(4) 0.008(4) -0.012(4)
C58 0.036(5) 0.039(4) 0.023(4) -0.007(3) 0.022(4) -0.009(4)
C59 0.023(5) 0.036(4) 0.041(5) -0.017(4) 0.015(4) 0.001(4)
C60 0.023(5) 0.054(5) 0.026(5) -0.017(4) 0.001(4) 0.006(4)
C61 0.027(5) 0.096(7) 0.030(5) -0.030(5) 0.014(4) -0.011(5)
C62 0.036(6) 0.034(4) 0.018(4) -0.008(3) 0.014(4) -0.012(4)
C63 0.032(6) 0.041(5) 0.027(5) -0.010(4) 0.000(4) -0.005(4)
C64 0.041(6) 0.045(5) 0.038(5) -0.021(4) 0.017(4) -0.010(4)
C65 0.009(4) 0.029(4) 0.008(4) -0.003(3) 0.001(3) -0.001(3)
C66 0.025(5) 0.027(4) 0.019(4) -0.001(3) 0.006(4) -0.008(4)
C67 0.017(5) 0.042(5) 0.021(4) -0.008(3) 0.001(4) 0.000(4)
C68 0.026(5) 0.042(5) 0.027(5) -0.004(4) 0.010(4) -0.019(4)
C69 0.029(5) 0.022(4) 0.020(4) -0.005(3) 0.011(4) -0.014(4)
C70 0.030(5) 0.018(4) 0.007(4) -0.009(3) 0.007(3) -0.008(3)
C71 0.030(5) 0.011(3) 0.021(4) 0.007(3) 0.009(4) 0.002(3)
C72 0.032(5) 0.014(4) 0.029(4) 0.010(3) 0.007(4) 0.007(3)
C73 0.031(5) 0.027(4) 0.040(5) 0.011(4) -0.001(4) 0.009(4)
C74 0.056(6) 0.015(4) 0.048(5) 0.006(4) 0.020(5) 0.010(4)
C75 0.038(5) 0.013(3) 0.016(4) -0.001(3) 0.012(4) -0.004(3)
C76 0.025(5) 0.024(4) 0.024(4) -0.004(3) 0.001(4) -0.011(3)
C77 0.037(5) 0.025(4) 0.033(5) -0.004(3) 0.012(4) -0.003(4)
C78 0.020(5) 0.018(4) 0.011(4) 0.003(3) 0.004(4) -0.003(3)
C79 0.017(5) 0.017(4) 0.013(4) -0.006(3) -0.001(4) -0.007(3)
C80 0.019(5) 0.027(4) 0.031(5) -0.004(4) 0.013(4) 0.000(3)
C81 0.019(5) 0.027(4) 0.021(4) -0.003(3) 0.002(4) -0.009(3)
C82 0.031(5) 0.019(4) 0.007(4) -0.001(3) 0.007(4) 0.002(3)
C83 0.016(4) 0.014(3) 0.012(4) 0.003(3) 0.007(3) -0.002(3)
C84 0.017(4) 0.018(4) 0.019(4) -0.002(3) 0.008(3) -0.002(3)
C85 0.019(4) 0.014(3) 0.021(4) 0.005(3) 0.007(3) 0.002(3)
C86 0.017(5) 0.025(4) 0.032(4) 0.001(3) 0.007(4) -0.002(3)
C87 0.027(5) 0.026(4) 0.020(4) -0.001(3) 0.013(4) 0.002(3)
C88 0.020(4) 0.024(4) 0.013(4) 0.002(3) 0.005(3) 0.004(3)
C89 0.037(5) 0.022(4) 0.027(5) 0.007(3) 0.013(4) 0.007(3)
C90 0.031(5) 0.019(4) 0.019(4) 0.006(3) 0.006(4) 0.000(3)
C91 0.033(6) 0.027(5) 0.044(6) 0.005(4) 0.019(5) 0.002(4)
C92 0.044(7) 0.071(7) 0.062(7) 0.004(5) 0.013(6) -0.021(6)
C93 0.110(11) 0.091(8) 0.102(10) -0.002(7) 0.068(8) -0.012(7)
C94 0.044(7) 0.149(11) 0.064(8) -0.018(8) 0.015(6) -0.002(7)
C95 0.103(9) 0.053(6) 0.060(7) 0.009(5) 0.025(7) -0.001(6)
C96 0.138(16) 0.24(2) 0.090(12) 0.053(12) 0.024(11) -0.031(14)
C101 0.36(3) 0.045(8) 0.170(16) 0.053(10) -0.146(17) -0.074(12)
C102 0.38(3) 0.024(7) 0.199(18) -0.007(9) 0.161(19) -0.028(11)
C103 0.078(9) 0.072(7) 0.061(7) 0.005(5) 0.021(7) -0.009(6)
C104 0.121(12) 0.098(9) 0.109(11) 0.030(8) -0.060(10) -0.063(8)
F1 0.033(3) 0.050(3) 0.065(3) -0.025(2) 0.026(3) -0.003(2)
F2 0.054(3) 0.019(2) 0.057(3) -0.003(2) 0.016(2) -0.007(2)
F3 0.038(3) 0.055(3) 0.026(3) -0.005(2) 0.001(2) -0.006(2)
F4 0.051(4) 0.099(4) 0.059(3) 0.023(3) 0.023(3) -0.015(3)
F5 0.042(4) 0.170(6) 0.035(3) 0.009(3) -0.004(3) 0.034(4)
O1 0.034(4) 0.048(3) 0.057(4) -0.015(3) 0.026(3) 0.000(3)
O2 0.040(4) 0.028(3) 0.030(3) 0.001(2) 0.000(3) -0.006(2)
O3 0.072(4) 0.021(3) 0.045(3) 0.014(2) 0.012(3) -0.011(3)
O4 0.040(5) 0.129(6) 0.042(4) 0.012(4) 0.008(4) 0.010(4)
O5 0.037(4) 0.105(5) 0.080(5) 0.003(4) 0.026(4) -0.021(4)
O7 0.149(10) 0.169(9) 0.088(7) -0.044(6) 0.059(7) -0.064(8)
P1 0.0336(13) 0.0212(10) 0.0258(11) 0.0061(8) 0.0169(10) 0.0087(9)
P2 0.0623(17) 0.0182(10) 0.0374(13) 0.0094(9) 0.0338(12) 0.0180(10)
P3 0.0205(12) 0.0147(9) 0.0162(10) 0.0005(8) 0.0082(9) 0.0014(8)
P4 0.0204(12) 0.0266(10) 0.0206(11) -0.0068(8) 0.0091(9) -0.0036(9)
P5 0.0244(12) 0.0119(9) 0.0189(11) 0.0013(7) 0.0065(9) 0.0014(8)
P6 0.0186(11) 0.0137(9) 0.0169(10) 0.0000(8) 0.0072(9) 0.0011(8)
S1 0.0334(13) 0.0158(9) 0.0303(12) -0.0005(8) 0.0114(11) -0.0019(9)
S2 0.0323(17) 0.119(2) 0.0292(14) 0.0013(14) 0.0102(13) -0.0185(15)
O6 0.118(7) 0.046(4) 0.151(7) -0.029(4) 0.039(6) 0.010(4)
F6 0.185(9) 0.076(5) 0.170(7) -0.041(5) 0.065(6) 0.019(5)
C27 0.139(7) 0.065(5) 0.086(5) 0.053(4) 0.101(5) 0.073(5)
O9 0.40(2) 0.221(14) 0.107(9) 0.052(10) -0.020(12) 0.137(15)

loop_
_atom_type_symbol
_atom_type_description
_atom_type_scat_dispersion_real
_atom_type_scat_dispersion_imag
_atom_type_scat_source
C C 0.0033 0.0016 'International Tables Vol C Tables 4.2.6.8 and 6.1.1.4'
H H 0.0000 0.0000 'International Tables Vol C Tables 4.2.6.8 and 6.1.1.4'
O O 0.0106 0.0060 'International Tables Vol C Tables 4.2.6.8 and 6.1.1.4'
F F 0.0171 0.0103 'International Tables Vol C Tables 4.2.6.8 and 6.1.1.4'
P P 0.1023 0.0942 'International Tables Vol C Tables 4.2.6.8 and 6.1.1.4'
S S 0.1246 0.1234 'International Tables Vol C Tables 4.2.6.8 and 6.1.1.4'
Ni Ni 0.3393 1.1124 'International Tables Vol C Tables 4.2.6.8 and 6.1.1.4'

loop_
_geom_angle_atom_site_label_1
_geom_angle_atom_site_label_2
_geom_angle_atom_site_label_3
_geom_angle
C1 Ni1 C2 42.3(2)
C1 Ni1 P2 141.81(19)
C2 Ni1 P2 100.99(18)
C1 Ni1 P1 95.33(19)
C2 Ni1 P1 134.90(17)
P2 Ni1 P1 122.83(8)
C46 Ni2 C47 42.1(2)
C46 Ni2 P4 95.15(18)
C47 Ni2 P4 134.01(17)
C46 Ni2 P5 141.93(18)
C47 Ni2 P5 101.08(17)
P4 Ni2 P5 122.92(7)
C6 C1 C2 114.6(5)
C6 C1 C7 119.2(5)
C2 C1 C7 121.2(6)
C6 C1 Ni1 104.3(4)
C2 C1 Ni1 70.0(3)
C7 C1 Ni1 115.5(4)
C3 C2 C1 122.1(6)
C3 C2 Ni1 114.7(5)
C1 C2 Ni1 67.6(3)
C3 C2 H2B 119.0
C1 C2 H2B 119.0
Ni1 C2 H2B 87.8
C4 C3 C2 120.9(6)
C4 C3 C20 124.5(5)
C2 C3 C20 114.5(5)
C3 C4 C5 118.2(5)
C3 C4 P3 125.7(5)
C5 C4 P3 115.9(5)
C6 C5 C4 119.1(6)
C6 C5 C33 118.9(6)
C4 C5 C33 122.0(5)
C5 C6 C1 124.3(6)
C5 C6 H6B 117.9
C1 C6 H6B 117.9
C8 C7 C12 118.7(6)
C8 C7 C1 119.8(6)
C12 C7 C1 121.5(6)
C7 C8 C9 122.5(7)
C7 C8 H8B 118.7
C9 C8 H8B 118.7
C8 C9 C10 119.1(7)
C8 C9 H9B 120.5
C10 C9 H9B 120.5
C11 C10 C9 119.2(7)
C11 C10 H10B 120.4
C9 C10 H10B 120.4
C10 C11 C12 122.3(7)
C10 C11 H11B 118.9
C12 C11 H11B 118.9
C11 C12 C7 118.2(7)
C11 C12 C13 119.5(6)
C7 C12 C13 122.3(6)
C12 C13 P1 111.6(5)
C12 C13 H13C 109.3
P1 C13 H13C 109.3
C12 C13 H13D 109.3
P1 C13 H13D 109.3
H13C C13 H13D 108.0
C16 C14 C15 110.2(7)
C16 C14 P1 111.9(5)
C15 C14 P1 110.3(5)
C16 C14 H14B 108.1
C15 C14 H14B 108.1
P1 C14 H14B 108.1
C14 C15 H15D 109.5
C14 C15 H15E 109.5
H15D C15 H15E 109.5
C14 C15 H15F 109.5
H15D C15 H15F 109.5
H15E C15 H15F 109.5
C14 C16 H16D 109.5
C14 C16 H16E 109.5
H16D C16 H16E 109.5
C14 C16 H16F 109.5
H16D C16 H16F 109.5
H16E C16 H16F 109.5
C19 C17 C18 111.9(6)
C19 C17 P1 115.6(5)
C18 C17 P1 110.0(5)
C19 C17 H17B 106.2
C18 C17 H17B 106.2
P1 C17 H17B 106.2
C17 C18 H18D 109.5
C17 C18 H18E 109.5
H18D C18 H18E 109.5
C17 C18 H18F 109.5
H18D C18 H18F 109.5
H18E C18 H18F 109.5
C17 C19 H19D 109.5
C17 C19 H19E 109.5
H19D C19 H19E 109.5
C17 C19 H19F 109.5
H19D C19 H19F 109.5
H19E C19 H19F 109.5
C21 C20 C25 119.5(6)
C21 C20 C3 120.8(6)
C25 C20 C3 119.2(6)
C20 C21 C22 121.5(6)
C20 C21 H21B 119.2
C22 C21 H21B 119.2
C23 C22 C21 118.7(7)
C23 C22 H22B 120.6
C21 C22 H22B 120.6
C24 C23 C22 119.7(7)
C24 C23 H23B 120.2
C22 C23 H23B 120.2
C23 C24 C25 123.1(6)
C23 C24 H24B 118.4
C25 C24 H24B 118.4
C24 C25 C20 117.3(6)
C24 C25 C26 121.3(6)
C20 C25 C26 121.4(6)
C25 C26 P2 117.3(4)
C25 C26 H26C 108.0
P2 C26 H26C 108.0
C25 C26 H26D 108.0
P2 C26 H26D 108.0
H26C C26 H26D 107.2
C27 C28 H28A 109.5
C27 C28 H28B 109.5
H28A C28 H28B 109.5
C27 C28 H28C 109.5
H28A C28 H28C 109.5
H28B C28 H28C 109.5
C27 C29 H29A 109.5
C27 C29 H29B 109.5
H29A C29 H29B 109.5
C27 C29 H29C 109.5
H29A C29 H29C 109.5
H29B C29 H29C 109.5
C31 C30 C32 111.5(10)
C31 C30 P2 110.7(6)
C32 C30 P2 110.3(7)
C31 C30 H30B 108.1
C32 C30 H30B 108.1
P2 C30 H30B 108.1
C30 C31 H31D 109.5
C30 C31 H31E 109.5
H31D C31 H31E 109.5
C30 C31 H31F 109.5
H31D C31 H31F 109.5
H31E C31 H31F 109.5
C30 C32 H32D 109.5
C30 C32 H32E 109.5
H32D C32 H32E 109.5
C30 C32 H32F 109.5
H32D C32 H32F 109.5
H32E C32 H32F 109.5
C34 C33 C38 118.7(6)
C34 C33 C5 119.8(6)
C38 C33 C5 121.5(6)
C33 C34 C35 121.8(6)
C33 C34 H34B 119.1
C35 C34 H34B 119.1
C36 C35 C34 118.6(7)
C36 C35 H35B 120.7
C34 C35 H35B 120.7
C37 C36 C35 119.8(7)
C37 C36 H36B 120.1
C35 C36 H36B 120.1
C36 C37 C38 121.0(6)
C36 C37 H37B 119.5
C38 C37 H37B 119.5
C37 C38 C33 120.2(6)
C37 C38 C39 119.4(6)
C33 C38 C39 120.4(6)
C38 C39 P3 110.7(4)
C38 C39 H39C 109.5
P3 C39 H39C 109.5
C38 C39 H39D 109.5
P3 C39 H39D 109.5
H39C C39 H39D 108.1
C41 C40 C42 110.4(5)
C41 C40 P3 112.8(4)
C42 C40 P3 111.8(4)
C41 C40 H40B 107.2
C42 C40 H40B 107.2
P3 C40 H40B 107.2
C40 C41 H41D 109.5
C40 C41 H41E 109.5
H41D C41 H41E 109.5
C40 C41 H41F 109.5
H41D C41 H41F 109.5
H41E C41 H41F 109.5
C40 C42 H42D 109.5
C40 C42 H42E 109.5
H42D C42 H42E 109.5
C40 C42 H42F 109.5
H42D C42 H42F 109.5
H42E C42 H42F 109.5
C44 C43 C45 109.3(5)
C44 C43 P3 111.1(4)
C45 C43 P3 111.0(5)
C44 C43 H43B 108.4
C45 C43 H43B 108.4
P3 C43 H43B 108.4
C43 C44 H44D 109.5
C43 C44 H44E 109.5
H44D C44 H44E 109.5
C43 C44 H44F 109.5
H44D C44 H44F 109.5
H44E C44 H44F 109.5
C43 C45 H45D 109.5
C43 C45 H45E 109.5
H45D C45 H45E 109.5
C43 C45 H45F 109.5
H45D C45 H45F 109.5
H45E C45 H45F 109.5
C51 C46 C47 114.9(5)
C51 C46 C52 119.5(5)
C47 C46 C52 120.6(6)
C51 C46 Ni2 103.8(4)
C47 C46 Ni2 70.3(3)
C52 C46 Ni2 115.5(4)
C48 C47 C46 121.8(6)
C48 C47 Ni2 115.4(4)
C46 C47 Ni2 67.7(3)
C48 C47 H2A 119.1
C46 C47 H2A 119.1
Ni2 C47 H2A 87.1
C49 C48 C47 121.0(6)
C49 C48 C65 126.2(5)
C47 C48 C65 112.7(5)
C48 C49 C50 117.9(5)
C48 C49 P6 126.0(5)
C50 C49 P6 115.6(5)
C51 C50 C49 119.1(6)
C51 C50 C78 118.7(6)
C49 C50 C78 122.2(5)
C50 C51 C46 123.9(6)
C50 C51 H6A 118.0
C46 C51 H6A 118.0
C53 C52 C57 119.4(6)
C53 C52 C46 119.3(6)
C57 C52 C46 121.3(6)
C54 C53 C52 121.5(7)
C54 C53 H8A 119.2
C52 C53 H8A 119.2
C55 C54 C53 119.9(8)
C55 C54 H9A 120.0
C53 C54 H9A 120.0
C56 C55 C54 119.2(7)
C56 C55 H10A 120.4
C54 C55 H10A 120.4
C55 C56 C57 122.7(8)
C55 C56 H11A 118.7
C57 C56 H11A 118.7
C56 C57 C52 117.2(7)
C56 C57 C58 119.9(7)
C52 C57 C58 122.8(6)
C57 C58 P4 112.2(5)
C57 C58 H13A 109.2
P4 C58 H13A 109.2
C57 C58 H13B 109.2
P4 C58 H13B 109.2
H13A C58 H13B 107.9
C60 C59 C61 110.5(6)
C60 C59 P4 111.3(4)
C61 C59 P4 114.5(5)
C60 C59 H14A 106.7
C61 C59 H14A 106.7
P4 C59 H14A 106.7
C59 C60 H15A 109.5
C59 C60 H15B 109.5
H15A C60 H15B 109.5
C59 C60 H15C 109.5
H15A C60 H15C 109.5
H15B C60 H15C 109.5
C59 C61 H16A 109.5
C59 C61 H16B 109.5
H16A C61 H16B 109.5
C59 C61 H16C 109.5
H16A C61 H16C 109.5
H16B C61 H16C 109.5
C64 C62 C63 109.3(6)
C64 C62 P4 112.7(5)
C63 C62 P4 110.6(5)
C64 C62 H17A 108.1
C63 C62 H17A 108.1
P4 C62 H17A 108.1
C62 C63 H18A 109.5
C62 C63 H18B 109.5
H18A C63 H18B 109.5
C62 C63 H18C 109.5
H18A C63 H18C 109.5
H18B C63 H18C 109.5
C62 C64 H19A 109.5
C62 C64 H19B 109.5
H19A C64 H19B 109.5
C62 C64 H19C 109.5
H19A C64 H19C 109.5
H19B C64 H19C 109.5
C66 C65 C70 119.6(6)
C66 C65 C48 120.4(6)
C70 C65 C48 119.4(6)
C65 C66 C67 122.0(6)
C65 C66 H21A 119.0
C67 C66 H21A 119.0
C68 C67 C66 118.1(7)
C68 C67 H22A 121.0
C66 C67 H22A 121.0
C69 C68 C67 119.9(6)
C69 C68 H23A 120.0
C67 C68 H23A 120.0
C68 C69 C70 123.0(6)
C68 C69 H24A 118.5
C70 C69 H24A 118.5
C69 C70 C65 117.4(6)
C69 C70 C71 120.7(6)
C65 C70 C71 121.9(6)
C70 C71 P5 118.6(4)
C70 C71 H26A 107.7
P5 C71 H26A 107.7
C70 C71 H26B 107.7
P5 C71 H26B 107.7
H26A C71 H26B 107.1
C74 C72 C73 110.7(6)
C74 C72 P5 111.8(5)
C73 C72 P5 110.1(4)
C74 C72 H27A 108.0
C73 C72 H27A 108.0
P5 C72 H27A 108.0
C72 C73 H73A 109.5
C72 C73 H73B 109.5
H73A C73 H73B 109.5
C72 C73 H73C 109.5
H73A C73 H73C 109.5
H73B C73 H73C 109.5
C72 C74 H74A 109.5
C72 C74 H74B 109.5
H74A C74 H74B 109.5
C72 C74 H74C 109.5
H74A C74 H74C 109.5
H74B C74 H74C 109.5
C76 C75 C77 111.2(6)
C76 C75 P5 111.1(4)
C77 C75 P5 116.0(5)
C76 C75 H30A 105.9
C77 C75 H30A 105.9
P5 C75 H30A 105.9
C75 C76 H31A 109.5
C75 C76 H31B 109.5
H31A C76 H31B 109.5
C75 C76 H31C 109.5
H31A C76 H31C 109.5
H31B C76 H31C 109.5
C75 C77 H32A 109.5
C75 C77 H32B 109.5
H32A C77 H32B 109.5
C75 C77 H32C 109.5
H32A C77 H32C 109.5
H32B C77 H32C 109.5
C79 C78 C83 118.6(6)
C79 C78 C50 120.4(5)
C83 C78 C50 121.0(6)
C80 C79 C78 120.7(6)
C80 C79 H34A 119.6
C78 C79 H34A 119.6
C79 C80 C81 120.6(6)
C79 C80 H35A 119.7
C81 C80 H35A 119.7
C82 C81 C80 119.1(6)
C82 C81 H36A 120.5
C80 C81 H36A 120.5
C81 C82 C83 121.9(6)
C81 C82 H37A 119.0
C83 C82 H37A 119.0
C82 C83 C78 118.9(6)
C82 C83 C84 121.3(5)
C78 C83 C84 119.8(6)
C83 C84 P6 112.2(4)
C83 C84 H39A 109.2
P6 C84 H39A 109.2
C83 C84 H39B 109.2
P6 C84 H39B 109.2
H39A C84 H39B 107.9
C86 C85 C87 110.2(5)
C86 C85 P6 111.7(4)
C87 C85 P6 111.3(5)
C86 C85 H40A 107.9
C87 C85 H40A 107.9
P6 C85 H40A 107.9
C85 C86 H41A 109.5
C85 C86 H41B 109.5
H41A C86 H41B 109.5
C85 C86 H41C 109.5
H41A C86 H41C 109.5
H41B C86 H41C 109.5
C85 C87 H42A 109.5
C85 C87 H42B 109.5
H42A C87 H42B 109.5
C85 C87 H42C 109.5
H42A C87 H42C 109.5
H42B C87 H42C 109.5
C90 C88 C89 111.1(5)
C90 C88 P6 112.6(5)
C89 C88 P6 111.9(4)
C90 C88 H43A 106.9
C89 C88 H43A 106.9
P6 C88 H43A 106.9
C88 C89 H44A 109.5
C88 C89 H44B 109.5
H44A C89 H44B 109.5
C88 C89 H44C 109.5
H44A C89 H44C 109.5
H44B C89 H44C 109.5
C88 C90 H45A 109.5
C88 C90 H45B 109.5
H45A C90 H45B 109.5
C88 C90 H45C 109.5
H45A C90 H45C 109.5
H45B C90 H45C 109.5
F3 C91 F1 107.3(6)
F3 C91 F2 107.1(6)
F1 C91 F2 106.7(6)
F3 C91 S1 112.3(5)
F1 C91 S1 112.1(5)
F2 C91 S1 111.0(5)
F5 C92 F4 115.4(8)
F5 C92 F6 103.4(8)
F4 C92 F6 99.8(8)
F5 C92 S2 119.0(7)
F4 C92 S2 113.3(7)
F6 C92 S2 102.3(6)
C94 C93 O7 107.7(10)
C94 C93 H47C 110.2
O7 C93 H47C 110.2
C94 C93 H47D 110.2
O7 C93 H47D 110.2
H47C C93 H47D 108.5
C93 C94 C95 106.7(9)
C93 C94 H48D 110.4
C95 C94 H48D 110.4
C93 C94 H48C 110.4
C95 C94 H48C 110.4
H48D C94 H48C 108.6
C94 C95 C96 107.1(10)
C94 C95 H49D 110.3
C96 C95 H49D 110.3
C94 C95 H49C 110.3
C96 C95 H49C 110.3
H49D C95 H49C 108.5
O7 C96 C95 103.7(10)
O7 C96 H50C 111.0
C95 C96 H50C 111.0
O7 C96 H50D 111.0
C95 C96 H50D 111.0
H50C C96 H50D 109.0
C102 C101 O9 107.8(11)
C102 C101 H10C 110.1
O9 C101 H10C 110.1
C102 C101 H10D 110.1
O9 C101 H10D 110.1
H10C C101 H10D 108.5
C101 C102 C103 112.8(14)
C101 C102 H10E 109.0
C103 C102 H10E 109.0
C101 C102 H10F 109.0
C103 C102 H10F 109.0
H10E C102 H10F 107.8
C102 C103 C104 100.0(12)
C102 C103 H10G 111.8
C104 C103 H10G 111.8
C102 C103 H10H 111.8
C104 C103 H10H 111.8
H10G C103 H10H 109.5
C103 C104 O9 101.9(10)
C103 C104 H10I 111.4
O9 C104 H10I 111.4
C103 C104 H10J 111.4
O9 C104 H10J 111.4
H10I C104 H10J 109.3
C93 O7 C96 108.8(10)
C14 P1 C17 104.1(3)
C14 P1 C13 101.8(3)
C17 P1 C13 100.7(3)
C14 P1 Ni1 118.1(3)
C17 P1 Ni1 120.0(2)
C13 P1 Ni1 109.4(2)
C30 P2 C26 97.3(3)
C30 P2 C27 113.3(4)
C26 P2 C27 100.7(3)
C30 P2 Ni1 120.9(3)
C26 P2 Ni1 112.1(2)
C27 P2 Ni1 109.9(3)
C4 P3 C39 102.1(3)
C4 P3 C40 116.1(3)
C39 P3 C40 107.9(3)
C4 P3 C43 114.2(3)
C39 P3 C43 106.1(3)
C40 P3 C43 109.5(3)
C59 P4 C62 105.2(3)
C59 P4 C58 100.5(3)
C62 P4 C58 101.4(3)
C59 P4 Ni2 120.1(2)
C62 P4 Ni2 117.3(2)
C58 P4 Ni2 109.6(2)
C75 P5 C72 103.3(3)
C75 P5 C71 106.3(3)
C72 P5 C71 98.7(3)
C75 P5 Ni2 113.2(2)
C72 P5 Ni2 121.0(2)
C71 P5 Ni2 112.6(2)
C49 P6 C84 102.8(3)
C49 P6 C85 113.9(3)
C84 P6 C85 105.7(3)
C49 P6 C88 115.3(3)
C84 P6 C88 109.3(3)
C85 P6 C88 109.1(3)
O1 S1 O3 116.4(3)
O1 S1 O2 114.9(3)
O3 S1 O2 114.7(3)
O1 S1 C91 103.3(3)
O3 S1 C91 101.8(3)
O2 S1 C91 103.0(3)
O4 S2 O5 126.2(4)
O4 S2 O6 105.2(4)
O5 S2 O6 105.2(4)
O4 S2 C92 112.7(5)
O5 S2 C92 109.0(4)
O6 S2 C92 92.7(4)
C29 C27 C28 111.9(7)
C29 C27 P2 121.0(8)
C28 C27 P2 104.3(7)
C104 O9 C101 89.1(10)

loop_
_geom_bond_atom_site_label_1
_geom_bond_atom_site_label_2
_geom_bond_distance
Ni1 C1 1.985(6)
Ni1 C2 2.018(6)
Ni1 P2 2.1902(19)
Ni1 P1 2.194(2)
Ni2 C46 1.986(6)
Ni2 C47 2.020(6)
Ni2 P4 2.1842(18)
Ni2 P5 2.1862(18)
C1 C6 1.434(9)
C1 C2 1.446(8)
C1 C7 1.505(9)
C2 C3 1.413(8)
C2 H2B 0.9500
C3 C4 1.404(9)
C3 C20 1.499(9)
C4 C5 1.459(9)
C4 P3 1.794(6)
C5 C6 1.383(8)
C5 C33 1.503(9)
C6 H6B 0.9500
C7 C8 1.380(9)
C7 C12 1.410(9)
C8 C9 1.391(9)
C8 H8B 0.9500
C9 C10 1.390(9)
C9 H9B 0.9500
C10 C11 1.378(10)
C10 H10B 0.9500
C11 C12 1.406(9)
C11 H11B 0.9500
C12 C13 1.506(9)
C13 P1 1.854(6)
C13 H13C 0.9900
C13 H13D 0.9900
C14 C16 1.545(9)
C14 C15 1.554(11)
C14 P1 1.846(7)
C14 H14B 1.0000
C15 H15D 0.9800
C15 H15E 0.9800
C15 H15F 0.9800
C16 H16D 0.9800
C16 H16E 0.9800
C16 H16F 0.9800
C17 C19 1.519(9)
C17 C18 1.537(9)
C17 P1 1.852(8)
C17 H17B 1.0000
C18 H18D 0.9800
C18 H18E 0.9800
C18 H18F 0.9800
C19 H19D 0.9800
C19 H19E 0.9800
C19 H19F 0.9800
C20 C21 1.392(9)
C20 C25 1.408(9)
C21 C22 1.391(9)
C21 H21B 0.9500
C22 C23 1.381(9)
C22 H22B 0.9500
C23 C24 1.372(9)
C23 H23B 0.9500
C24 C25 1.385(9)
C24 H24B 0.9500
C25 C26 1.498(9)
C26 P2 1.860(6)
C26 H26C 0.9900
C26 H26D 0.9900
C28 C27 1.658(11)
C28 H28A 0.9800
C28 H28B 0.9800
C28 H28C 0.9800
C29 C27 1.326(12)
C29 H29A 0.9800
C29 H29B 0.9800
C29 H29C 0.9800
C30 C31 1.505(13)
C30 C32 1.545(12)
C30 P2 1.848(12)
C30 H30B 1.0000
C31 H31D 0.9800
C31 H31E 0.9800
C31 H31F 0.9800
C32 H32D 0.9800
C32 H32E 0.9800
C32 H32F 0.9800
C33 C34 1.386(9)
C33 C38 1.386(8)
C34 C35 1.399(9)
C34 H34B 0.9500
C35 C36 1.388(9)
C35 H35B 0.9500
C36 C37 1.387(9)
C36 H36B 0.9500
C37 C38 1.382(9)
C37 H37B 0.9500
C38 C39 1.510(9)
C39 P3 1.802(6)
C39 H39C 0.9900
C39 H39D 0.9900
C40 C41 1.533(8)
C40 C42 1.548(8)
C40 P3 1.824(6)
C40 H40B 1.0000
C41 H41D 0.9800
C41 H41E 0.9800
C41 H41F 0.9800
C42 H42D 0.9800
C42 H42E 0.9800
C42 H42F 0.9800
C43 C44 1.545(8)
C43 C45 1.539(8)
C43 P3 1.821(6)
C43 H43B 1.0000
C44 H44D 0.9800
C44 H44E 0.9800
C44 H44F 0.9800
C45 H45D 0.9800
C45 H45E 0.9800
C45 H45F 0.9800
C46 C51 1.431(9)
C46 C47 1.438(8)
C46 C52 1.497(8)
C47 C48 1.425(8)
C47 H2A 0.9500
C48 C49 1.391(9)
C48 C65 1.516(9)
C49 C50 1.470(8)
C49 P6 1.787(6)
C50 C51 1.384(8)
C50 C78 1.489(9)
C51 H6A 0.9500
C52 C53 1.393(9)
C52 C57 1.415(9)
C53 C54 1.386(9)
C53 H8A 0.9500
C54 C55 1.387(11)
C54 H9A 0.9500
C55 C56 1.369(11)
C55 H10A 0.9500
C56 C57 1.419(10)
C56 H11A 0.9500
C57 C58 1.477(10)
C58 P4 1.871(7)
C58 H13A 0.9900
C58 H13B 0.9900
C59 C60 1.529(9)
C59 C61 1.537(9)
C59 P4 1.847(7)
C59 H14A 1.0000
C60 H15A 0.9800
C60 H15B 0.9800
C60 H15C 0.9800
C61 H16A 0.9800
C61 H16B 0.9800
C61 H16C 0.9800
C62 C64 1.520(9)
C62 C63 1.533(10)
C62 P4 1.861(6)
C62 H17A 1.0000
C63 H18A 0.9800
C63 H18B 0.9800
C63 H18C 0.9800
C64 H19A 0.9800
C64 H19B 0.9800
C64 H19C 0.9800
C65 C66 1.380(9)
C65 C70 1.415(8)
C66 C67 1.400(9)
C66 H21A 0.9500
C67 C68 1.388(9)
C67 H22A 0.9500
C68 C69 1.376(9)
C68 H23A 0.9500
C69 C70 1.383(9)
C69 H24A 0.9500
C70 C71 1.500(9)
C71 P5 1.873(6)
C71 H26A 0.9900
C71 H26B 0.9900
C72 C74 1.526(9)
C72 C73 1.532(10)
C72 P5 1.848(6)
C72 H27A 1.0000
C73 H73A 0.9800
C73 H73B 0.9800
C73 H73C 0.9800
C74 H74A 0.9800
C74 H74B 0.9800
C74 H74C 0.9800
C75 C76 1.523(9)
C75 C77 1.529(8)
C75 P5 1.852(7)
C75 H30A 1.0000
C76 H31A 0.9800
C76 H31B 0.9800
C76 H31C 0.9800
C77 H32A 0.9800
C77 H32B 0.9800
C77 H32C 0.9800
C78 C79 1.402(9)
C78 C83 1.418(8)
C79 C80 1.377(9)
C79 H34A 0.9500
C80 C81 1.392(9)
C80 H35A 0.9500
C81 C82 1.374(9)
C81 H36A 0.9500
C82 C83 1.388(9)
C82 H37A 0.9500
C83 C84 1.486(8)
C84 P6 1.808(6)
C84 H39A 0.9900
C84 H39B 0.9900
C85 C86 1.527(8)
C85 C87 1.556(8)
C85 P6 1.814(6)
C85 H40A 1.0000
C86 H41A 0.9800
C86 H41B 0.9800
C86 H41C 0.9800
C87 H42A 0.9800
C87 H42B 0.9800
C87 H42C 0.9800
C88 C90 1.520(8)
C88 C89 1.541(9)
C88 P6 1.831(6)
C88 H43A 1.0000
C89 H44A 0.9800
C89 H44B 0.9800
C89 H44C 0.9800
C90 H45A 0.9800
C90 H45B 0.9800
C90 H45C 0.9800
C91 F3 1.328(9)
C91 F1 1.335(8)
C91 F2 1.352(7)
C91 S1 1.815(7)
C92 F5 1.231(10)
C92 F4 1.300(9)
C92 F6 1.441(11)
C92 S2 1.780(10)
C93 C94 1.448(13)
C93 O7 1.474(12)
C93 H47C 0.9900
C93 H47D 0.9900
C94 C95 1.478(13)
C94 H48D 0.9900
C94 H48C 0.9900
C95 C96 1.502(16)
C95 H49D 0.9900
C95 H49C 0.9900
C96 O7 1.494(16)
C96 H50C 0.9900
C96 H50D 0.9900
C101 C102 1.311(18)
C101 O9 1.624(17)
C101 H10C 0.9900
C101 H10D 0.9900
C102 C103 1.334(12)
C102 H10E 0.9900
C102 H10F 0.9900
C103 C104 1.450(13)
C103 H10G 0.9900
C103 H10H 0.9900
C104 O9 1.571(18)
C104 H10I 0.9900
C104 H10J 0.9900
O1 S1 1.429(5)
O2 S1 1.440(5)
O3 S1 1.438(5)
O4 S2 1.352(6)
O5 S2 1.382(6)
P2 C27 1.971(11)
S2 O6 1.628(6)
